data_7710739
loop_
_publ_author_name
'Zhang, Jiayu'
'Huang, Wenshuang'
'Han, Kailing'
'Song, Guoyong'
'Hu, Shaowei'

_publ_section_title
;
 Scandium, Titanium and Vanadium Complexes Supported by PCP-type Pincer
 Ligands: Synthesis, Structure, and Styrene Polymerization Activity
;
_journal_name_full 'Dalton Transactions'
_journal_paper_doi 10.1039/D2DT01389D
_journal_year 2022
_chemical_formula_sum 'C22 H39 Cl2 O2 P2 V'
_chemical_formula_weight 519.31
_space_group_crystal_system monoclinic
_space_group_IT_number 14
_space_group_name_Hall '-P 2yn'
_space_group_name_H-M_alt 'P 1 21/n 1'
_atom_sites_solution_hydrogens geom
_audit_creation_method SHELXL-2018/3
_audit_update_record
;
2022-04-26 deposited with the CCDC.	2022-07-14 downloaded from the CCDC.
;
_cell_angle_alpha 90
_cell_angle_beta 90.332(4)
_cell_angle_gamma 90
_cell_formula_units_Z 4
_cell_length_a 10.6403(4)
_cell_length_b 16.2799(8)
_cell_length_c 15.1343(8)
_cell_measurement_reflns_used 9637
_cell_measurement_temperature 293(2)
_cell_measurement_theta_max 29.2880
_cell_measurement_theta_min 3.9730
_cell_volume 2621.6(2)
_computing_structure_refinement 'SHELXL-2018/3 (Sheldrick, 2018)'
_computing_structure_solution 'SHELXT 2014/5 (Sheldrick, 2014)'
_diffrn_ambient_temperature 293(2)
_diffrn_measured_fraction_theta_full 0.996
_diffrn_measured_fraction_theta_max 0.890
_diffrn_measurement_device_type Rigaku
_diffrn_radiation_type MoK\a
_diffrn_radiation_wavelength 0.71073
_diffrn_reflns_av_R_equivalents 0.0750
_diffrn_reflns_av_unetI/netI 0.0632
_diffrn_reflns_Laue_measured_fraction_full 0.996
_diffrn_reflns_Laue_measured_fraction_max 0.890
_diffrn_reflns_limit_h_max 14
_diffrn_reflns_limit_h_min -14
_diffrn_reflns_limit_k_max 22
_diffrn_reflns_limit_k_min -21
_diffrn_reflns_limit_l_max 19
_diffrn_reflns_limit_l_min -19
_diffrn_reflns_number 31769
_diffrn_reflns_point_group_measured_fraction_full 0.996
_diffrn_reflns_point_group_measured_fraction_max 0.890
_diffrn_reflns_theta_full 25.242
_diffrn_reflns_theta_max 29.778
_diffrn_reflns_theta_min 3.422
_exptl_absorpt_coefficient_mu 0.720
_exptl_crystal_colour red
_exptl_crystal_density_diffrn 1.316
_exptl_crystal_description block
_exptl_crystal_F_000 1096
_refine_diff_density_max 0.706
_refine_diff_density_min -0.592
_refine_diff_density_rms 0.098
_refine_ls_extinction_method none
_refine_ls_goodness_of_fit_ref 1.062
_refine_ls_hydrogen_treatment constr
_refine_ls_matrix_type full
_refine_ls_number_parameters 274
_refine_ls_number_reflns 6664
_refine_ls_number_restraints 0
_refine_ls_restrained_S_all 1.062
_refine_ls_R_factor_all 0.0682
_refine_ls_R_factor_gt 0.0523
_refine_ls_shift/su_max 0.001
_refine_ls_shift/su_mean 0.000
_refine_ls_structure_factor_coef Fsqd
_refine_ls_weighting_details 'w=1/[\s^2^(Fo^2^)+(0.0500P)^2^+2.8716P] where P=(Fo^2^+2Fc^2^)/3'
_refine_ls_weighting_scheme calc
_refine_ls_wR_factor_gt 0.1169
_refine_ls_wR_factor_ref 0.1285
_reflns_Friedel_coverage 0.000
_reflns_number_gt 5399
_reflns_number_total 6664
_reflns_threshold_expression 'I > 2\s(I)'
_cod_data_source_file d2dt01389d2.cif
_cod_data_source_block shelx_CCDC5
_cod_original_sg_symbol_H-M 'P 21/n'
_cod_database_code 7710739
_shelx_shelxl_version_number 2018/3
_shelx_space_group_comment
;
The symmetry employed for this shelxl refinement is uniquely defined
by the following loop, which should always be used as a source of
symmetry information in preference to the above space-group names.
They are only intended as comments.
;

loop_
_space_group_symop_operation_xyz
'x, y, z'
'-x+1/2, y+1/2, -z+1/2'
'-x, -y, -z'
'x-1/2, -y-1/2, z-1/2'

loop_
_atom_site_label
_atom_site_type_symbol
_atom_site_fract_x
_atom_site_fract_y
_atom_site_fract_z
_atom_site_U_iso_or_equiv
_atom_site_adp_type
_atom_site_occupancy
_atom_site_site_symmetry_order
_atom_site_calc_flag
_atom_site_refinement_flags_posn
_atom_site_refinement_flags_adp
_atom_site_refinement_flags_occupancy
_atom_site_disorder_assembly
_atom_site_disorder_group
V1 V 0.49583(4) 0.60629(3) 0.22583(3) 0.01381(11) Uani 1 1 d . . . . .
Cl1 Cl 0.61818(5) 0.50427(4) 0.17030(4) 0.01931(14) Uani 1 1 d . . . . .
Cl2 Cl 0.49139(6) 0.70638(4) 0.12259(4) 0.02053(15) Uani 1 1 d . . . . .
P1 P 0.66114(6) 0.65973(4) 0.33100(4) 0.01520(15) Uani 1 1 d . . . . .
P2 P 0.28273(6) 0.53836(4) 0.20189(4) 0.01565(15) Uani 1 1 d . . . . .
O1 O 0.57498(16) 0.70334(12) 0.40829(13) 0.0220(4) Uani 1 1 d . . . . .
O2 O 0.20523(16) 0.56822(12) 0.29043(12) 0.0226(4) Uani 1 1 d . . . . .
C1 C 0.3968(2) 0.63480(15) 0.34041(17) 0.0164(5) Uani 1 1 d . . . . .
C5 C 0.1968(2) 0.64352(16) 0.42210(18) 0.0194(5) Uani 1 1 d . . . . .
H5 H 0.112541 0.629016 0.426720 0.023 Uiso 1 1 calc R U . . .
C6 C 0.2686(2) 0.61662(15) 0.35138(17) 0.0169(5) Uani 1 1 d . . . . .
C11 C 0.7655(2) 0.74573(15) 0.29836(18) 0.0184(5) Uani 1 1 d . . . . .
C2 C 0.4479(2) 0.68276(16) 0.40832(18) 0.0178(5) Uani 1 1 d . . . . .
C4 C 0.2536(2) 0.69233(16) 0.48538(18) 0.0201(5) Uani 1 1 d . . . . .
H4 H 0.206452 0.712027 0.532381 0.024 Uiso 1 1 calc R U . . .
C15 C 0.1761(2) 0.57693(17) 0.11354(18) 0.0209(5) Uani 1 1 d . . . . .
C3 C 0.3800(2) 0.71241(17) 0.47990(18) 0.0208(5) Uani 1 1 d . . . . .
H3 H 0.418301 0.744817 0.522888 0.025 Uiso 1 1 calc R U . . .
C14 C 0.6792(3) 0.82009(17) 0.2798(2) 0.0261(6) Uani 1 1 d . . . . .
H14A H 0.641395 0.837937 0.333896 0.039 Uiso 1 1 calc R U . . .
H14B H 0.614661 0.804482 0.238491 0.039 Uiso 1 1 calc R U . . .
H14C H 0.728005 0.864095 0.255317 0.039 Uiso 1 1 calc R U . . .
C7 C 0.7462(2) 0.58046(17) 0.39847(18) 0.0215(6) Uani 1 1 d . . . . .
C8 C 0.6470(3) 0.51402(18) 0.4179(2) 0.0281(6) Uani 1 1 d . . . . .
H8A H 0.684054 0.471529 0.453505 0.042 Uiso 1 1 calc R U . . .
H8B H 0.617260 0.490929 0.363294 0.042 Uiso 1 1 calc R U . . .
H8C H 0.577904 0.538203 0.449030 0.042 Uiso 1 1 calc R U . . .
C13 C 0.8281(3) 0.72002(18) 0.2113(2) 0.0250(6) Uani 1 1 d . . . . .
H13A H 0.877228 0.764847 0.189083 0.038 Uiso 1 1 calc R U . . .
H13B H 0.764511 0.705628 0.168826 0.038 Uiso 1 1 calc R U . . .
H13C H 0.881641 0.673520 0.221797 0.038 Uiso 1 1 calc R U . . .
C9 C 0.8535(2) 0.54231(17) 0.3454(2) 0.0245(6) Uani 1 1 d . . . . .
H9A H 0.918942 0.582190 0.337651 0.037 Uiso 1 1 calc R U . . .
H9B H 0.822388 0.525209 0.288629 0.037 Uiso 1 1 calc R U . . .
H9C H 0.886310 0.495606 0.376616 0.037 Uiso 1 1 calc R U . . .
C12 C 0.8646(2) 0.77067(17) 0.3661(2) 0.0271(6) Uani 1 1 d . . . . .
H12A H 0.927849 0.728765 0.369872 0.041 Uiso 1 1 calc R U . . .
H12B H 0.825843 0.777452 0.422784 0.041 Uiso 1 1 calc R U . . .
H12C H 0.902528 0.821530 0.348430 0.041 Uiso 1 1 calc R U . . .
C19 C 0.2746(3) 0.42531(17) 0.2163(2) 0.0275(6) Uani 1 1 d . . . . .
C16 C 0.1625(3) 0.66969(18) 0.1311(2) 0.0295(7) Uani 1 1 d . . . . .
H16A H 0.115974 0.694573 0.083559 0.044 Uiso 1 1 calc R U . . .
H16B H 0.244342 0.694274 0.134921 0.044 Uiso 1 1 calc R U . . .
H16C H 0.118685 0.678041 0.185598 0.044 Uiso 1 1 calc R U . . .
C17 C 0.0450(2) 0.53785(19) 0.1127(2) 0.0281(6) Uani 1 1 d . . . . .
H17A H -0.008522 0.567436 0.072621 0.042 Uiso 1 1 calc R U . . .
H17B H 0.010274 0.539953 0.171090 0.042 Uiso 1 1 calc R U . . .
H17C H 0.051299 0.481661 0.094018 0.042 Uiso 1 1 calc R U . . .
C22 C 0.3693(3) 0.40521(19) 0.2906(2) 0.0324(7) Uani 1 1 d . . . . .
H22A H 0.361827 0.348356 0.306508 0.049 Uiso 1 1 calc R U . . .
H22B H 0.352128 0.438878 0.341133 0.049 Uiso 1 1 calc R U . . .
H22C H 0.453099 0.415862 0.270287 0.049 Uiso 1 1 calc R U . . .
C10 C 0.7955(3) 0.6127(2) 0.4873(2) 0.0303(7) Uani 1 1 d . . . . .
H10A H 0.822781 0.567369 0.523154 0.045 Uiso 1 1 calc R U . . .
H10B H 0.729668 0.641805 0.517028 0.045 Uiso 1 1 calc R U . . .
H10C H 0.864954 0.649121 0.477314 0.045 Uiso 1 1 calc R U . . .
C18 C 0.2403(3) 0.5637(2) 0.0246(2) 0.0352(7) Uani 1 1 d . . . . .
H18A H 0.248297 0.505882 0.013495 0.053 Uiso 1 1 calc R U . . .
H18B H 0.322206 0.588416 0.025939 0.053 Uiso 1 1 calc R U . . .
H18C H 0.190775 0.588469 -0.021410 0.053 Uiso 1 1 calc R U . . .
C21 C 0.3135(3) 0.38175(19) 0.1319(3) 0.0395(8) Uani 1 1 d . . . . .
H21A H 0.390563 0.405010 0.110761 0.059 Uiso 1 1 calc R U . . .
H21B H 0.248934 0.388380 0.087934 0.059 Uiso 1 1 calc R U . . .
H21C H 0.325511 0.324350 0.143807 0.059 Uiso 1 1 calc R U . . .
C20 C 0.1451(3) 0.3945(2) 0.2469(3) 0.0468(10) Uani 1 1 d . . . . .
H20A H 0.086269 0.397909 0.198664 0.070 Uiso 1 1 calc R U . . .
H20B H 0.116243 0.427837 0.294959 0.070 Uiso 1 1 calc R U . . .
H20C H 0.151974 0.338416 0.266017 0.070 Uiso 1 1 calc R U . . .

loop_
_atom_site_aniso_label
_atom_site_aniso_U_11
_atom_site_aniso_U_22
_atom_site_aniso_U_33
_atom_site_aniso_U_23
_atom_site_aniso_U_13
_atom_site_aniso_U_12
V1 0.0094(2) 0.0165(2) 0.0156(2) -0.00065(16) 0.00375(15) 0.00002(15)
Cl1 0.0142(3) 0.0180(3) 0.0257(3) -0.0057(2) 0.0041(2) 0.0045(2)
Cl2 0.0150(3) 0.0232(3) 0.0233(3) 0.0061(2) 0.0007(2) -0.0038(2)
P1 0.0091(3) 0.0183(3) 0.0182(3) -0.0014(3) 0.0034(2) -0.0007(2)
P2 0.0097(3) 0.0187(3) 0.0186(3) -0.0015(2) 0.0022(2) -0.0008(2)
O1 0.0100(8) 0.0329(10) 0.0233(10) -0.0109(8) 0.0057(7) -0.0050(7)
O2 0.0110(8) 0.0368(11) 0.0200(10) -0.0071(8) 0.0048(7) -0.0056(8)
C1 0.0127(11) 0.0191(12) 0.0173(12) 0.0000(10) 0.0023(9) 0.0000(9)
C5 0.0083(11) 0.0267(13) 0.0231(14) 0.0015(11) 0.0034(9) 0.0019(10)
C6 0.0131(11) 0.0206(12) 0.0168(13) -0.0001(10) -0.0008(9) 0.0017(10)
C11 0.0119(11) 0.0162(11) 0.0271(14) 0.0019(10) 0.0015(10) -0.0038(9)
C2 0.0089(11) 0.0234(13) 0.0213(13) 0.0015(10) 0.0042(9) -0.0002(9)
C4 0.0139(11) 0.0269(13) 0.0198(13) -0.0009(11) 0.0061(10) 0.0049(10)
C15 0.0132(12) 0.0295(14) 0.0199(13) -0.0005(11) -0.0024(10) 0.0006(10)
C3 0.0158(12) 0.0276(14) 0.0191(13) -0.0065(11) 0.0040(10) -0.0018(10)
C14 0.0171(13) 0.0231(13) 0.0380(17) -0.0006(12) -0.0058(12) -0.0002(11)
C7 0.0189(12) 0.0242(13) 0.0215(14) 0.0048(11) 0.0002(10) -0.0013(11)
C8 0.0209(13) 0.0288(15) 0.0346(17) 0.0120(13) -0.0012(12) -0.0061(12)
C13 0.0168(12) 0.0274(14) 0.0310(16) 0.0075(12) 0.0094(11) -0.0008(11)
C9 0.0154(12) 0.0247(13) 0.0333(16) 0.0035(12) -0.0034(11) 0.0035(11)
C12 0.0138(12) 0.0233(13) 0.0440(18) 0.0021(13) -0.0057(12) -0.0047(11)
C19 0.0164(13) 0.0223(14) 0.0438(18) 0.0012(13) -0.0011(12) -0.0035(11)
C16 0.0178(13) 0.0279(14) 0.0428(19) 0.0054(13) -0.0067(12) 0.0039(11)
C17 0.0171(13) 0.0406(17) 0.0265(15) 0.0005(13) -0.0038(11) -0.0043(12)
C22 0.0252(15) 0.0259(14) 0.046(2) 0.0158(14) 0.0022(14) -0.0055(12)
C10 0.0268(15) 0.0399(17) 0.0241(16) 0.0037(13) -0.0039(12) -0.0044(13)
C18 0.0266(15) 0.055(2) 0.0238(16) 0.0016(14) 0.0025(12) -0.0090(14)
C21 0.0317(17) 0.0276(15) 0.059(2) -0.0195(15) -0.0130(16) 0.0030(13)
C20 0.0228(16) 0.0350(18) 0.083(3) 0.0218(18) -0.0015(17) -0.0118(14)

loop_
_atom_type_symbol
_atom_type_description
_atom_type_scat_dispersion_real
_atom_type_scat_dispersion_imag
_atom_type_scat_source
C C 0.0033 0.0016 'International Tables Vol C Tables 4.2.6.8 and 6.1.1.4'
H H 0.0000 0.0000 'International Tables Vol C Tables 4.2.6.8 and 6.1.1.4'
Cl Cl 0.1484 0.1585 'International Tables Vol C Tables 4.2.6.8 and 6.1.1.4'
O O 0.0106 0.0060 'International Tables Vol C Tables 4.2.6.8 and 6.1.1.4'
V V 0.3005 0.5294 'International Tables Vol C Tables 4.2.6.8 and 6.1.1.4'
P P 0.1023 0.0942 'International Tables Vol C Tables 4.2.6.8 and 6.1.1.4'

loop_
_geom_angle_atom_site_label_1
_geom_angle_atom_site_label_2
_geom_angle_atom_site_label_3
_geom_angle
_geom_angle_site_symmetry_1
_geom_angle_site_symmetry_3
_geom_angle_publ_flag
C1 V1 Cl2 113.95(7) . . ?
C1 V1 Cl1 139.68(7) . . ?
Cl2 V1 Cl1 106.33(3) . . ?
C1 V1 P1 75.66(7) . . ?
Cl2 V1 P1 101.51(3) . . ?
Cl1 V1 P1 94.96(3) . . ?
C1 V1 P2 76.19(7) . . ?
Cl2 V1 P2 101.53(3) . . ?
Cl1 V1 P2 98.13(3) . . ?
P1 V1 P2 149.01(3) . . ?
O1 P1 C11 101.52(11) . . ?
O1 P1 C7 100.28(12) . . ?
C11 P1 C7 112.12(12) . . ?
O1 P1 V1 101.98(7) . . ?
C11 P1 V1 120.58(9) . . ?
C7 P1 V1 116.06(9) . . ?
O2 P2 C19 99.95(12) . . ?
O2 P2 C15 100.29(11) . . ?
C19 P2 C15 113.04(13) . . ?
O2 P2 V1 101.84(7) . . ?
C19 P2 V1 117.12(9) . . ?
C15 P2 V1 119.68(9) . . ?
C2 O1 P1 116.09(16) . . ?
C6 O2 P2 117.68(15) . . ?
C2 C1 C6 113.8(2) . . ?
C2 C1 V1 122.62(17) . . ?
C6 C1 V1 123.09(19) . . ?
C4 C5 C6 118.3(2) . . ?
C4 C5 H5 120.8 . . ?
C6 C5 H5 120.8 . . ?
O2 C6 C5 115.1(2) . . ?
O2 C6 C1 120.6(2) . . ?
C5 C6 C1 124.2(2) . . ?
C12 C11 C13 110.3(2) . . ?
C12 C11 C14 108.8(2) . . ?
C13 C11 C14 108.5(2) . . ?
C12 C11 P1 115.80(19) . . ?
C13 C11 P1 106.59(18) . . ?
C14 C11 P1 106.52(17) . . ?
C3 C2 O1 115.2(2) . . ?
C3 C2 C1 124.4(2) . . ?
O1 C2 C1 120.5(2) . . ?
C5 C4 C3 121.0(2) . . ?
C5 C4 H4 119.5 . . ?
C3 C4 H4 119.5 . . ?
C18 C15 C17 110.2(2) . . ?
C18 C15 C16 109.4(2) . . ?
C17 C15 C16 108.8(2) . . ?
C18 C15 P2 108.15(19) . . ?
C17 C15 P2 114.7(2) . . ?
C16 C15 P2 105.37(18) . . ?
C4 C3 C2 118.2(2) . . ?
C4 C3 H3 120.9 . . ?
C2 C3 H3 120.9 . . ?
C11 C14 H14A 109.5 . . ?
C11 C14 H14B 109.5 . . ?
H14A C14 H14B 109.5 . . ?
C11 C14 H14C 109.5 . . ?
H14A C14 H14C 109.5 . . ?
H14B C14 H14C 109.5 . . ?
C9 C7 C10 110.3(2) . . ?
C9 C7 C8 109.2(2) . . ?
C10 C7 C8 107.7(2) . . ?
C9 C7 P1 110.63(19) . . ?
C10 C7 P1 113.8(2) . . ?
C8 C7 P1 104.94(18) . . ?
C7 C8 H8A 109.5 . . ?
C7 C8 H8B 109.5 . . ?
H8A C8 H8B 109.5 . . ?
C7 C8 H8C 109.5 . . ?
H8A C8 H8C 109.5 . . ?
H8B C8 H8C 109.5 . . ?
C11 C13 H13A 109.5 . . ?
C11 C13 H13B 109.5 . . ?
H13A C13 H13B 109.5 . . ?
C11 C13 H13C 109.5 . . ?
H13A C13 H13C 109.5 . . ?
H13B C13 H13C 109.5 . . ?
C7 C9 H9A 109.5 . . ?
C7 C9 H9B 109.5 . . ?
H9A C9 H9B 109.5 . . ?
C7 C9 H9C 109.5 . . ?
H9A C9 H9C 109.5 . . ?
H9B C9 H9C 109.5 . . ?
C11 C12 H12A 109.5 . . ?
C11 C12 H12B 109.5 . . ?
H12A C12 H12B 109.5 . . ?
C11 C12 H12C 109.5 . . ?
H12A C12 H12C 109.5 . . ?
H12B C12 H12C 109.5 . . ?
C21 C19 C22 109.5(3) . . ?
C21 C19 C20 110.4(3) . . ?
C22 C19 C20 107.1(3) . . ?
C21 C19 P2 110.5(2) . . ?
C22 C19 P2 105.43(19) . . ?
C20 C19 P2 113.6(2) . . ?
C15 C16 H16A 109.5 . . ?
C15 C16 H16B 109.5 . . ?
H16A C16 H16B 109.5 . . ?
C15 C16 H16C 109.5 . . ?
H16A C16 H16C 109.5 . . ?
H16B C16 H16C 109.5 . . ?
C15 C17 H17A 109.5 . . ?
C15 C17 H17B 109.5 . . ?
H17A C17 H17B 109.5 . . ?
C15 C17 H17C 109.5 . . ?
H17A C17 H17C 109.5 . . ?
H17B C17 H17C 109.5 . . ?
C19 C22 H22A 109.5 . . ?
C19 C22 H22B 109.5 . . ?
H22A C22 H22B 109.5 . . ?
C19 C22 H22C 109.5 . . ?
H22A C22 H22C 109.5 . . ?
H22B C22 H22C 109.5 . . ?
C7 C10 H10A 109.5 . . ?
C7 C10 H10B 109.5 . . ?
H10A C10 H10B 109.5 . . ?
C7 C10 H10C 109.5 . . ?
H10A C10 H10C 109.5 . . ?
H10B C10 H10C 109.5 . . ?
C15 C18 H18A 109.5 . . ?
C15 C18 H18B 109.5 . . ?
H18A C18 H18B 109.5 . . ?
C15 C18 H18C 109.5 . . ?
H18A C18 H18C 109.5 . . ?
H18B C18 H18C 109.5 . . ?
C19 C21 H21A 109.5 . . ?
C19 C21 H21B 109.5 . . ?
H21A C21 H21B 109.5 . . ?
C19 C21 H21C 109.5 . . ?
H21A C21 H21C 109.5 . . ?
H21B C21 H21C 109.5 . . ?
C19 C20 H20A 109.5 . . ?
C19 C20 H20B 109.5 . . ?
H20A C20 H20B 109.5 . . ?
C19 C20 H20C 109.5 . . ?
H20A C20 H20C 109.5 . . ?
H20B C20 H20C 109.5 . . ?

loop_
_geom_bond_atom_site_label_1
_geom_bond_atom_site_label_2
_geom_bond_distance
_geom_bond_site_symmetry_2
_geom_bond_publ_flag
V1 C1 2.087(2) . ?
V1 Cl2 2.2577(7) . ?
V1 Cl1 2.2742(7) . ?
V1 P1 2.5203(8) . ?
V1 P2 2.5467(7) . ?
P1 O1 1.6508(18) . ?
P1 C11 1.855(3) . ?
P1 C7 1.875(3) . ?
P2 O2 1.6507(19) . ?
P2 C19 1.855(3) . ?
P2 C15 1.858(3) . ?
O1 C2 1.393(3) . ?
O2 C6 1.385(3) . ?
C1 C2 1.398(4) . ?
C1 C6 1.407(3) . ?
C5 C4 1.381(4) . ?
C5 C6 1.390(4) . ?
C5 H5 0.9300 . ?
C11 C12 1.522(4) . ?
C11 C13 1.537(4) . ?
C11 C14 1.544(4) . ?
C2 C3 1.392(4) . ?
C4 C3 1.386(4) . ?
C4 H4 0.9300 . ?
C15 C18 1.528(4) . ?
C15 C17 1.532(4) . ?
C15 C16 1.540(4) . ?
C3 H3 0.9300 . ?
C14 H14A 0.9600 . ?
C14 H14B 0.9600 . ?
C14 H14C 0.9600 . ?
C7 C9 1.531(4) . ?
C7 C10 1.533(4) . ?
C7 C8 1.541(4) . ?
C8 H8A 0.9600 . ?
C8 H8B 0.9600 . ?
C8 H8C 0.9600 . ?
C13 H13A 0.9600 . ?
C13 H13B 0.9600 . ?
C13 H13C 0.9600 . ?
C9 H9A 0.9600 . ?
C9 H9B 0.9600 . ?
C9 H9C 0.9600 . ?
C12 H12A 0.9600 . ?
C12 H12B 0.9600 . ?
C12 H12C 0.9600 . ?
C19 C21 1.520(5) . ?
C19 C22 1.540(4) . ?
C19 C20 1.541(4) . ?
C16 H16A 0.9600 . ?
C16 H16B 0.9600 . ?
C16 H16C 0.9600 . ?
C17 H17A 0.9600 . ?
C17 H17B 0.9600 . ?
C17 H17C 0.9600 . ?
C22 H22A 0.9600 . ?
C22 H22B 0.9600 . ?
C22 H22C 0.9600 . ?
C10 H10A 0.9600 . ?
C10 H10B 0.9600 . ?
C10 H10C 0.9600 . ?
C18 H18A 0.9600 . ?
C18 H18B 0.9600 . ?
C18 H18C 0.9600 . ?
C21 H21A 0.9600 . ?
C21 H21B 0.9600 . ?
C21 H21C 0.9600 . ?
C20 H20A 0.9600 . ?
C20 H20B 0.9600 . ?
C20 H20C 0.9600 . ?
